data_4508645
loop_
_publ_author_name
'Xu, Xinxin'
'Lu, Ying'
'Wang, Enbo'
'Ma, Ying'
'Bai, Xiuli'

_publ_section_title
;
 Metal-Controlled Assembly of Coordination Polymers with the Flexible
 Ligand 1,1&#x2018;-Biphenyl-2,2&#x2018;-dicarboxylate Acid
;
_journal_issue 9
_journal_name_full 'Crystal Growth &amp; Design'
_journal_page_first 2029
_journal_paper_doi 10.1021/cg050671e
_journal_volume 6
_journal_year 2006
_chemical_formula_sum 'C56 H32 O18 Pb6'
_chemical_formula_weight 2235.96
_chemical_name_systematic
; 
 ? 
;
_space_group_IT_number 2
_symmetry_cell_setting triclinic
_symmetry_space_group_name_Hall '-P 1'
_symmetry_space_group_name_H-M 'P -1'
_atom_sites_solution_hydrogens geom
_atom_sites_solution_primary direct
_atom_sites_solution_secondary difmap
_audit_creation_method SHELXL-97
_cell_angle_alpha 107.54(3)
_cell_angle_beta 102.01(3)
_cell_angle_gamma 97.36(3)
_cell_formula_units_Z 1
_cell_length_a 7.0119(14)
_cell_length_b 13.788(3)
_cell_length_c 14.968(3)
_cell_measurement_reflns_used 5682
_cell_measurement_temperature 293(2)
_cell_measurement_theta_max 27.48
_cell_measurement_theta_min 3.01
_cell_volume 1321.1(6)
_computing_cell_refinement 'RAPID AUTO'
_computing_data_collection 'RAPID AUTO'
_computing_data_reduction 'RAPID AUTO'
_computing_structure_refinement 'SHELXL-97 (Sheldrick, 1997)'
_computing_structure_solution 'SHELXS-97 (Sheldrick, 1990)'
_diffrn_ambient_temperature 293(2)
_diffrn_detector_area_resol_mean 0.01
_diffrn_measured_fraction_theta_full 0.942
_diffrn_measured_fraction_theta_max 0.942
_diffrn_measurement_device_type 'Rigaku RAXIS RAPID IP'
_diffrn_measurement_method Oscillation
_diffrn_radiation_monochromator graphite
_diffrn_radiation_source 'fine-focus sealed tube'
_diffrn_radiation_type MoK\a
_diffrn_radiation_wavelength 0.71073
_diffrn_reflns_av_R_equivalents 0.0564
_diffrn_reflns_av_sigmaI/netI 0.0775
_diffrn_reflns_limit_h_max 8
_diffrn_reflns_limit_h_min -9
_diffrn_reflns_limit_k_max 17
_diffrn_reflns_limit_k_min -17
_diffrn_reflns_limit_l_max 19
_diffrn_reflns_limit_l_min -19
_diffrn_reflns_number 12460
_diffrn_reflns_theta_full 27.48
_diffrn_reflns_theta_max 27.48
_diffrn_reflns_theta_min 3.01
_diffrn_standards_number 5682
_exptl_absorpt_coefficient_mu 19.125
_exptl_absorpt_correction_T_max 0.009
_exptl_absorpt_correction_T_min 0.005
_exptl_absorpt_correction_type multi-scan
_exptl_absorpt_process_details 'ABSCOR by T.Higashi    8 March, 1995'
_exptl_crystal_colour yellow
_exptl_crystal_density_diffrn 2.811
_exptl_crystal_density_method 'not measured'
_exptl_crystal_description block
_exptl_crystal_F_000 1004
_exptl_crystal_size_max 0.298
_exptl_crystal_size_mid 0.265
_exptl_crystal_size_min 0.248
_refine_diff_density_max 2.215
_refine_diff_density_min -2.324
_refine_diff_density_rms 0.353
_refine_ls_extinction_method none
_refine_ls_goodness_of_fit_ref 0.963
_refine_ls_hydrogen_treatment mixed
_refine_ls_matrix_type full
_refine_ls_number_parameters 361
_refine_ls_number_reflns 5682
_refine_ls_number_restraints 0
_refine_ls_restrained_S_all 0.963
_refine_ls_R_factor_all 0.0595
_refine_ls_R_factor_gt 0.0447
_refine_ls_shift/su_max 0.025
_refine_ls_shift/su_mean 0.004
_refine_ls_structure_factor_coef Fsqd
_refine_ls_weighting_details 'calc w=1/[\s^2^(Fo^2^)+(0.1000P)^2^+0.0000P] where P=(Fo^2^+2Fc^2^)/3'
_refine_ls_weighting_scheme calc
_refine_ls_wR_factor_gt 0.1284
_refine_ls_wR_factor_ref 0.1452
_reflns_number_gt 4601
_reflns_number_total 5682
_reflns_threshold_expression >2sigma(I)
_cod_data_source_file cg050671esup1.cif
_cod_data_source_block complex1
_cod_original_cell_volume 1321.0(5)
_cod_original_sg_symbol_H-M p-1
_cod_database_code 4508645

loop_
_symmetry_equiv_pos_as_xyz
'x, y, z'
'-x, -y, -z'

loop_
_atom_site_label
_atom_site_type_symbol
_atom_site_fract_x
_atom_site_fract_y
_atom_site_fract_z
_atom_site_U_iso_or_equiv
_atom_site_adp_type
_atom_site_occupancy
_atom_site_symmetry_multiplicity
_atom_site_calc_flag
_atom_site_refinement_flags
Pb1 Pb 0.22201(5) 0.46900(3) 0.47123(3) 0.02272(13) Uani 1 1 d .
Pb2 Pb 0.48138(6) 0.51169(3) 0.28349(3) 0.02693(14) Uani 1 1 d .
Pb3 Pb 0.45962(6) 0.73146(3) 0.49091(3) 0.02723(14) Uani 1 1 d .
C28 C 0.7422(16) 0.7365(9) 0.7078(9) 0.030(3) Uani 1 1 d .
C21 C 0.6685(18) 0.8564(9) 0.8558(9) 0.031(3) Uani 1 1 d .
C13 C 0.9661(17) 0.5677(9) 0.3088(8) 0.028(2) Uani 1 1 d .
C23 C 0.9574(18) 0.7777(9) 0.8709(10) 0.032(3) Uani 1 1 d .
H23A H 1.0307 0.7319 0.8417 0.039 Uiso 1 1 calc R
O2 O 0.8418(11) 0.5483(6) 0.3530(6) 0.0275(16) Uani 1 1 d .
C24 C 1.018(2) 0.8286(11) 0.9704(11) 0.045(3) Uani 1 1 d .
H24A H 1.1346 0.8205 1.0076 0.054 Uiso 1 1 calc R
C22 C 0.7882(16) 0.7941(8) 0.8137(8) 0.025(2) Uani 1 1 d .
O11 O 0.6125(13) 0.3468(6) 0.2519(7) 0.037(2) Uani 1 1 d .
C26 C 0.727(2) 0.9063(9) 0.9564(9) 0.038(3) Uani 1 1 d .
H26A H 0.6492 0.9495 0.9857 0.045 Uiso 1 1 calc R
O10 O 0.5000(10) 0.5644(5) 0.4431(5) 0.0185(14) Uani 1 1 d .
O1 O 1.1493(11) 0.5839(7) 0.3453(6) 0.0313(18) Uani 1 1 d .
C16 C 0.3354(18) 0.8105(9) 0.7224(8) 0.030(2) Uani 1 1 d .
C15 C 0.489(2) 0.8821(9) 0.7993(9) 0.033(3) Uani 1 1 d .
C17 C 0.181(2) 0.8460(10) 0.6788(10) 0.040(3) Uani 1 1 d .
H17A H 0.0822 0.7987 0.6267 0.048 Uiso 1 1 calc R
C25 C 0.898(2) 0.8926(9) 1.0134(9) 0.040(3) Uani 1 1 d .
H25A H 0.9334 0.9260 1.0803 0.047 Uiso 1 1 calc R
O9 O 0.2851(13) 0.6504(6) 0.5972(6) 0.0355(19) Uani 1 1 d .
O4 O 0.7860(14) 0.7724(7) 0.4727(7) 0.042(2) Uani 1 1 d .
O8 O 0.6912(13) 0.7798(7) 0.6483(7) 0.038(2) Uani 1 1 d .
O3 O 0.6214(13) 0.7071(6) 0.3129(7) 0.0355(19) Uani 1 1 d .
O7 O 0.7565(14) 0.6411(7) 0.6840(7) 0.042(2) Uani 1 1 d .
C2 C 0.8957(16) 0.5746(10) 0.2088(7) 0.027(2) Uani 1 1 d .
C27 C 0.3376(16) 0.6969(10) 0.6905(8) 0.031(3) Uani 1 1 d .
C8 C 0.9597(19) 0.8018(9) 0.3641(9) 0.032(3) Uani 1 1 d .
C19 C 0.310(2) 1.0196(10) 0.7803(10) 0.039(3) Uani 1 1 d .
H19A H 0.3001 1.0890 0.7988 0.047 Uiso 1 1 calc R
C9 C 1.079(2) 0.8923(9) 0.4389(10) 0.035(3) Uani 1 1 d .
H9A H 1.0459 0.9138 0.4979 0.042 Uiso 1 1 calc R
C20 C 0.477(2) 0.9879(9) 0.8271(10) 0.036(3) Uani 1 1 d .
H20A H 0.5784 1.0371 0.8762 0.044 Uiso 1 1 calc R
C1 C 0.917(2) 0.6709(12) 0.1956(10) 0.044(3) Uani 1 1 d .
C14 C 0.771(2) 0.7534(10) 0.3816(10) 0.037(3) Uani 1 1 d .
C3 C 0.809(2) 0.4836(12) 0.1322(9) 0.043(3) Uani 1 1 d .
H3A H 0.7881 0.4204 0.1425 0.051 Uiso 1 1 calc R
C4 C 0.755(2) 0.4887(13) 0.0386(10) 0.055(4) Uani 1 1 d .
H4A H 0.7032 0.4281 -0.0147 0.066 Uiso 1 1 calc R
C6 C 0.856(3) 0.6731(16) 0.1025(12) 0.063(5) Uani 1 1 d .
H6A H 0.8669 0.7368 0.0925 0.075 Uiso 1 1 calc R
C7 C 1.016(2) 0.7663(10) 0.2780(10) 0.039(3) Uani 1 1 d .
C11 C 1.298(2) 0.9147(11) 0.3414(12) 0.048(4) Uani 1 1 d .
H11A H 1.4097 0.9521 0.3336 0.057 Uiso 1 1 calc R
C10 C 1.243(2) 0.9497(11) 0.4268(13) 0.050(4) Uani 1 1 d .
H10A H 1.3143 1.0109 0.4756 0.060 Uiso 1 1 calc R
C18 C 0.166(2) 0.9454(11) 0.7075(11) 0.046(3) Uani 1 1 d .
H18A H 0.0548 0.9647 0.6773 0.055 Uiso 1 1 calc R
C12 C 1.192(2) 0.8261(14) 0.2677(12) 0.057(4) Uani 1 1 d .
H12A H 1.2320 0.8041 0.2108 0.069 Uiso 1 1 calc R
C5 C 0.779(3) 0.5847(15) 0.0257(12) 0.063(5) Uani 1 1 d .
H5A H 0.7420 0.5883 -0.0365 0.076 Uiso 1 1 calc R

loop_
_atom_site_aniso_label
_atom_site_aniso_U_11
_atom_site_aniso_U_22
_atom_site_aniso_U_33
_atom_site_aniso_U_23
_atom_site_aniso_U_13
_atom_site_aniso_U_12
Pb1 0.0167(2) 0.0284(2) 0.0217(2) 0.00547(16) 0.00596(16) 0.00526(17)
Pb2 0.0232(2) 0.0379(2) 0.0189(2) 0.00853(17) 0.00549(16) 0.00624(19)
Pb3 0.0262(2) 0.0275(2) 0.0295(3) 0.00967(17) 0.00864(18) 0.00830(19)
C28 0.016(5) 0.033(6) 0.031(6) 0.003(5) 0.001(5) 0.003(5)
C21 0.033(6) 0.034(6) 0.026(6) 0.006(5) 0.015(5) 0.003(5)
C13 0.025(5) 0.045(6) 0.019(5) 0.014(5) 0.012(4) 0.009(5)
C23 0.028(6) 0.026(5) 0.042(7) 0.006(5) 0.013(5) 0.005(5)
O2 0.027(4) 0.034(4) 0.023(4) 0.012(3) 0.008(3) 0.004(4)
C24 0.030(6) 0.059(8) 0.042(8) 0.014(7) 0.007(6) 0.004(7)
C22 0.024(5) 0.022(5) 0.023(6) 0.000(4) 0.007(4) -0.001(5)
O11 0.041(5) 0.025(4) 0.035(5) 0.000(3) 0.008(4) 0.002(4)
C26 0.040(7) 0.036(6) 0.021(6) -0.007(5) 0.009(5) -0.013(6)
O10 0.014(3) 0.021(3) 0.015(3) 0.002(3) 0.003(3) -0.002(3)
O1 0.016(4) 0.046(5) 0.040(5) 0.024(4) 0.012(3) 0.005(4)
C16 0.032(6) 0.040(6) 0.025(6) 0.011(5) 0.015(5) 0.013(5)
C15 0.045(7) 0.033(6) 0.029(6) 0.015(5) 0.020(6) 0.011(6)
C17 0.042(7) 0.043(7) 0.039(8) 0.011(6) 0.020(6) 0.016(6)
C25 0.057(9) 0.032(6) 0.023(6) 0.007(5) 0.009(6) -0.006(6)
O9 0.041(5) 0.037(4) 0.024(4) 0.002(3) 0.015(4) 0.003(4)
O4 0.040(5) 0.050(5) 0.040(6) 0.016(4) 0.021(4) 0.004(4)
O8 0.032(5) 0.046(5) 0.032(5) 0.007(4) 0.010(4) 0.003(4)
O3 0.034(5) 0.032(4) 0.042(5) 0.015(4) 0.010(4) 0.005(4)
O7 0.046(5) 0.041(5) 0.035(5) 0.002(4) 0.021(4) 0.006(4)
C2 0.019(5) 0.048(7) 0.012(5) 0.006(4) 0.007(4) 0.007(5)
C27 0.017(5) 0.050(7) 0.022(6) 0.003(5) 0.004(4) 0.010(5)
C8 0.043(7) 0.028(5) 0.035(7) 0.016(5) 0.015(6) 0.012(6)
C19 0.052(8) 0.032(6) 0.048(8) 0.019(6) 0.028(7) 0.020(6)
C9 0.049(8) 0.029(6) 0.039(7) 0.016(5) 0.025(6) 0.020(6)
C20 0.044(7) 0.027(6) 0.038(7) 0.006(5) 0.018(6) 0.005(6)
C1 0.046(8) 0.068(9) 0.033(7) 0.030(7) 0.019(6) 0.021(7)
C14 0.047(8) 0.039(6) 0.045(8) 0.024(6) 0.029(7) 0.029(7)
C3 0.041(7) 0.067(9) 0.022(6) 0.014(6) 0.009(5) 0.018(7)
C4 0.052(9) 0.073(10) 0.021(7) -0.002(7) 0.003(6) 0.007(8)
C6 0.073(11) 0.103(14) 0.043(9) 0.053(10) 0.029(9) 0.039(11)
C7 0.058(8) 0.033(6) 0.038(7) 0.024(6) 0.013(6) 0.026(6)
C11 0.028(6) 0.047(8) 0.073(11) 0.028(8) 0.019(7) -0.005(6)
C10 0.042(8) 0.037(7) 0.082(12) 0.025(7) 0.027(8) 0.019(7)
C18 0.043(8) 0.053(8) 0.048(9) 0.017(7) 0.019(7) 0.021(7)
C12 0.054(9) 0.093(12) 0.051(10) 0.046(9) 0.033(8) 0.025(9)
C5 0.066(11) 0.096(13) 0.034(9) 0.034(9) 0.012(8) 0.010(10)

loop_
_atom_type_symbol
_atom_type_description
_atom_type_scat_dispersion_real
_atom_type_scat_dispersion_imag
_atom_type_scat_source
C C 0.0033 0.0016 'International Tables Vol C Tables 4.2.6.8 and 6.1.1.4'
H H 0.0000 0.0000 'International Tables Vol C Tables 4.2.6.8 and 6.1.1.4'
O O 0.0106 0.0060 'International Tables Vol C Tables 4.2.6.8 and 6.1.1.4'
Pb Pb -3.3944 10.1111 'International Tables Vol C Tables 4.2.6.8 and 6.1.1.4'

loop_
_geom_angle_atom_site_label_1
_geom_angle_atom_site_label_2
_geom_angle_atom_site_label_3
_geom_angle
_geom_angle_site_symmetry_1
_geom_angle_site_symmetry_3
O10 Pb1 O10 73.8(3) 2_666 .
O10 Pb1 O7 94.5(3) 2_666 2_666
O10 Pb1 O7 76.8(3) . 2_666
O10 Pb1 O9 90.6(3) 2_666 .
O10 Pb1 O9 75.8(2) . .
O7 Pb1 O9 149.5(3) 2_666 .
O10 Pb1 Pb1 132.83(17) 2_666 2_566
O10 Pb1 Pb1 133.70(16) . 2_566
O7 Pb1 Pb1 125.3(2) 2_666 2_566
O9 Pb1 Pb1 68.3(2) . 2_566
O10 Pb1 Pb3 95.25(17) 2_666 .
O10 Pb1 Pb3 36.67(16) . .
O7 Pb1 Pb3 104.4(2) 2_666 .
O9 Pb1 Pb3 45.10(19) . .
Pb1 Pb1 Pb3 97.50(3) 2_566 .
O10 Pb2 O2 78.9(2) . .
O10 Pb2 O11 104.5(3) . .
O2 Pb2 O11 69.1(3) . .
O10 Pb2 O3 85.5(3) . .
O2 Pb2 O3 71.7(3) . .
O11 Pb2 O3 136.5(3) . .
O10 Pb2 O7 72.7(3) . 2_666
O2 Pb2 O7 119.4(3) . 2_666
O11 Pb2 O7 68.1(3) . 2_666
O3 Pb2 O7 151.8(3) . 2_666
O10 Pb2 Pb3 35.83(17) . .
O2 Pb2 Pb3 87.57(18) . .
O11 Pb2 Pb3 138.9(2) . .
O3 Pb2 Pb3 55.0(2) . .
O7 Pb2 Pb3 97.96(17) 2_666 .
O10 Pb3 O4 84.8(3) . .
O10 Pb3 O8 94.4(3) . .
O4 Pb3 O8 72.1(3) . .
O10 Pb3 O9 76.8(2) . .
O4 Pb3 O9 138.4(3) . .
O8 Pb3 O9 72.5(3) . .
O10 Pb3 Pb2 35.42(18) . .
O4 Pb3 Pb2 75.9(2) . .
O8 Pb3 Pb2 122.2(2) . .
O9 Pb3 Pb2 105.92(17) . .
O10 Pb3 Pb1 39.00(17) . .
O4 Pb3 Pb1 123.2(2) . .
O8 Pb3 Pb1 98.9(2) . .
O9 Pb3 Pb1 43.95(17) . .
Pb2 Pb3 Pb1 62.11(3) . .
O8 C28 O7 123.5(11) . .
O8 C28 C22 120.7(11) . .
O7 C28 C22 115.8(11) . .
C22 C21 C26 118.3(12) . .
C22 C21 C15 124.2(11) . .
C26 C21 C15 117.3(10) . .
O2 C13 O1 122.1(10) . .
O2 C13 C2 119.7(10) . .
O1 C13 C2 118.2(9) . .
C24 C23 C22 121.2(11) . .
C13 O2 Pb2 123.5(7) . .
C23 C24 C25 118.3(13) . .
C21 C22 C23 120.7(11) . .
C21 C22 C28 123.4(11) . .
C23 C22 C28 115.8(9) . .
C27 O11 Pb2 126.9(8) 2_666 .
C25 C26 C21 121.2(12) . .
Pb2 O10 Pb3 108.8(3) . .
Pb2 O10 Pb1 111.2(3) . 2_666
Pb3 O10 Pb1 116.3(3) . 2_666
Pb2 O10 Pb1 109.7(3) . .
Pb3 O10 Pb1 104.3(2) . .
Pb1 O10 Pb1 106.2(3) 2_666 .
C17 C16 C15 118.9(11) . .
C17 C16 C27 120.3(12) . .
C15 C16 C27 120.8(10) . .
C16 C15 C20 118.3(12) . .
C16 C15 C21 125.9(10) . .
C20 C15 C21 115.9(12) . .
C18 C17 C16 122.8(14) . .
C26 C25 C24 120.2(12) . .
C27 O9 Pb1 140.4(8) . .
C27 O9 Pb3 118.3(8) . .
Pb1 O9 Pb3 91.0(2) . .
C14 O4 Pb3 107.6(8) . .
C28 O8 Pb3 136.1(8) . .
C14 O3 Pb2 118.1(7) . .
C28 O7 Pb1 127.1(8) . 2_666
C28 O7 Pb2 125.0(7) . 2_666
Pb1 O7 Pb2 94.7(3) 2_666 2_666
C3 C2 C1 121.6(12) . .
C3 C2 C13 118.1(12) . .
C1 C2 C13 120.3(11) . .
O11 C27 O9 123.4(12) 2_666 .
O11 C27 C16 121.9(10) 2_666 .
O9 C27 C16 114.7(11) . .
C7 C8 C9 118.9(12) . .
C7 C8 C14 124.1(12) . .
C9 C8 C14 116.9(11) . .
C18 C19 C20 118.2(11) . .
C10 C9 C8 122.0(12) . .
C15 C20 C19 120.1(12) . .
C6 C1 C2 118.1(15) . .
C6 C1 C7 121.3(15) . .
C2 C1 C7 120.4(11) . .
O3 C14 O4 127.3(12) . .
O3 C14 C8 120.8(11) . .
O4 C14 C8 111.7(12) . .
C2 C3 C4 118.5(15) . .
C5 C4 C3 119.6(14) . .
C5 C6 C1 121.4(17) . .
C8 C7 C12 118.2(13) . .
C8 C7 C1 126.1(13) . .
C12 C7 C1 115.7(13) . .
C10 C11 C12 121.5(13) . .
C11 C10 C9 119.0(14) . .
C17 C18 C19 121.6(13) . .
C11 C12 C7 120.4(13) . .
C6 C5 C4 120.7(15) . .

loop_
_geom_bond_atom_site_label_1
_geom_bond_atom_site_label_2
_geom_bond_distance
_geom_bond_site_symmetry_2
Pb1 O10 2.281(7) 2_666
Pb1 O10 2.393(7) .
Pb1 O7 2.409(8) 2_666
Pb1 O9 2.557(8) .
Pb1 Pb1 3.5383(11) 2_566
Pb1 Pb3 3.6833(12) .
Pb2 O10 2.248(7) .
Pb2 O2 2.447(8) .
Pb2 O11 2.511(8) .
Pb2 O3 2.616(8) .
Pb2 O7 2.741(9) 2_666
Pb2 Pb3 3.6726(15) .
Pb3 O10 2.270(7) .
Pb3 O4 2.377(9) .
Pb3 O8 2.411(9) .
Pb3 O9 2.609(9) .
C28 O8 1.233(15) .
C28 O7 1.278(14) .
C28 C22 1.487(16) .
C21 C22 1.385(15) .
C21 C26 1.398(16) .
C21 C15 1.512(18) .
C13 O2 1.247(13) .
C13 O1 1.249(13) .
C13 C2 1.512(15) .
C23 C24 1.385(19) .
C23 C22 1.397(17) .
C24 C25 1.405(18) .
O11 C27 1.214(15) 2_666
C26 C25 1.39(2) .
O10 Pb1 2.281(7) 2_666
C16 C17 1.369(17) .
C16 C15 1.407(18) .
C16 C27 1.496(17) .
C15 C20 1.409(16) .
C17 C18 1.332(18) .
O9 C27 1.296(14) .
O4 C14 1.286(16) .
O3 C14 1.245(16) .
O7 Pb1 2.409(8) 2_666
O7 Pb2 2.741(9) 2_666
C2 C3 1.380(18) .
C2 C1 1.394(19) .
C27 O11 1.214(15) 2_666
C8 C7 1.393(18) .
C8 C9 1.418(18) .
C8 C14 1.512(17) .
C19 C18 1.36(2) .
C19 C20 1.421(19) .
C9 C10 1.386(19) .
C1 C6 1.381(19) .
C1 C7 1.47(2) .
C3 C4 1.40(2) .
C4 C5 1.39(2) .
C6 C5 1.35(3) .
C7 C12 1.45(2) .
C11 C10 1.38(2) .
C11 C12 1.37(2) .
